data_1520465
loop_
_publ_author_name
'Coles, Susanne L.'
'Threlfall, Terry L.'
'Hursthouse, Michael B.'

_publ_section_title
;
 N-[4-(trifluoromethoxy)phenyl]acetamide
;
_journal_name_full 'Crystal Structure Report Archive'
_journal_page_first 1400
_journal_year 2010
_chemical_formula_sum 'C9 H8 F3 N O2'
_chemical_formula_weight 219.16
_chemical_name_systematic
;
 N-[4-(trifluoromethoxy)phenyl]acetamide
;
_space_group_IT_number 9
_symmetry_cell_setting monoclinic
_symmetry_space_group_name_Hall 'C -2yc'
_symmetry_space_group_name_H-M 'C 1 c 1'
_atom_sites_solution_hydrogens geom
_atom_sites_solution_primary direct
_atom_sites_solution_secondary difmap
_cell_angle_alpha 90.00
_cell_angle_beta 90.048(7)
_cell_angle_gamma 90.00
_cell_formula_units_Z 4
_cell_length_a 4.4884(5)
_cell_length_b 22.168(3)
_cell_length_c 9.5284(13)
_cell_measurement_reflns_used 5933
_cell_measurement_temperature 120(2)
_cell_measurement_theta_max 27.48
_cell_measurement_theta_min 2.91
_cell_volume 948.1(2)
_computing_cell_refinement 'DENZO (Otwinowski & Minor, 1997) & COLLECT (Hooft, R.W.W., 1998)'
_computing_data_collection 'COLLECT (Hooft, R.W.W., 1998)'
_computing_data_reduction 'DENZO (Otwinowski & Minor, 1997) & COLLECT (Hooft, R.W.W., 1998)'
_computing_structure_refinement 'SHELXL-97 (Sheldrick, 1997)'
_computing_structure_solution 'SHELXS-97 (Sheldrick, 1997)'
_diffrn_ambient_temperature 120(2)
_diffrn_detector_area_resol_mean 9.091
_diffrn_measured_fraction_theta_full 0.986
_diffrn_measured_fraction_theta_max 0.986
_diffrn_measurement_device_type 'Bruker-Nonius Roper CCD camera on \k-goniostat'
_diffrn_measurement_method '\f & \w scans'
_diffrn_radiation_monochromator graphite
_diffrn_radiation_source 'Bruker-Nonius FR591 rotating anode'
_diffrn_radiation_type MoK\a
_diffrn_radiation_wavelength 0.71073
_diffrn_reflns_av_R_equivalents 0.0488
_diffrn_reflns_av_sigmaI/netI 0.0721
_diffrn_reflns_limit_h_max 5
_diffrn_reflns_limit_h_min -5
_diffrn_reflns_limit_k_max 28
_diffrn_reflns_limit_k_min -28
_diffrn_reflns_limit_l_max 12
_diffrn_reflns_limit_l_min -10
_diffrn_reflns_number 2955
_diffrn_reflns_theta_full 27.47
_diffrn_reflns_theta_max 27.47
_diffrn_reflns_theta_min 3.68
_exptl_absorpt_coefficient_mu 0.147
_exptl_absorpt_correction_T_max 0.9942
_exptl_absorpt_correction_T_min 0.9329
_exptl_absorpt_correction_type multi-scan
_exptl_absorpt_process_details 'SADABS 2007/2 (Sheldrick, G.M., 2007)'
_exptl_crystal_colour colourless
_exptl_crystal_density_diffrn 1.535
_exptl_crystal_density_method 'not measured'
_exptl_crystal_description needle
_exptl_crystal_F_000 448
_exptl_crystal_size_max 0.48
_exptl_crystal_size_mid 0.04
_exptl_crystal_size_min 0.04
_refine_diff_density_max 0.200
_refine_diff_density_min -0.209
_refine_diff_density_rms 0.050
_refine_ls_abs_structure_details 'Flack H D (1983), Acta Cryst. A39, 876-881'
_refine_ls_abs_structure_Flack 0.5(14)
_refine_ls_extinction_method none
_refine_ls_goodness_of_fit_ref 1.144
_refine_ls_hydrogen_treatment constr
_refine_ls_matrix_type full
_refine_ls_number_parameters 167
_refine_ls_number_reflns 1681
_refine_ls_number_restraints 9
_refine_ls_restrained_S_all 1.144
_refine_ls_R_factor_all 0.0707
_refine_ls_R_factor_gt 0.0517
_refine_ls_shift/su_max 0.000
_refine_ls_shift/su_mean 0.000
_refine_ls_structure_factor_coef Fsqd
_refine_ls_weighting_details 'calc w=1/[\s^2^(Fo^2^)+(0.0088P)^2^+0.9061P] where P=(Fo^2^+2Fc^2^)/3'
_refine_ls_weighting_scheme calc
_refine_ls_wR_factor_gt 0.1082
_refine_ls_wR_factor_ref 0.1211
_reflns_number_gt 1386
_reflns_number_total 1681
_reflns_threshold_expression >2sigma(I)
_cod_data_source_file eCrystal-1400.cif
_cod_data_source_block 2008lsh175
_cod_depositor_comments
;
Citation :
Coles (nee Huth), Susanne L. and Threlfall, Terry L. and 
Hursthouse, Michael B. (2010) 
University of Southampton, Crystal Structure Report Archive. 
(doi:10.5258/ecrystals/1400)

More at:
http://ecrystals.chem.soton.ac.uk/1400/

The following automatic conversions were performed:

'_symmetry_cell_setting' value 'Monoclinic' changed to 'monoclinic'
according to the built-in table from CIF Core dictionary named
'cif_core.dic' version 2.4.1 from 2010-06-29.

Automatic conversion script
Id: cif_fix_values 3392 2015-05-12 13:50:21Z andrius 
;
_cod_original_sg_symbol_H-M Cc
_cod_database_code 1520465

loop_
_symmetry_equiv_pos_as_xyz
'x, y, z'
'x, -y, z+1/2'
'x+1/2, y+1/2, z'
'x+1/2, -y+1/2, z+1/2'

loop_
_atom_site_label
_atom_site_type_symbol
_atom_site_fract_x
_atom_site_fract_y
_atom_site_fract_z
_atom_site_U_iso_or_equiv
_atom_site_adp_type
_atom_site_occupancy
_atom_site_symmetry_multiplicity
_atom_site_calc_flag
_atom_site_refinement_flags
_atom_site_disorder_assembly
_atom_site_disorder_group
C1 C -0.2250(7) 0.08913(13) 0.6019(4) 0.0271(7) Uani 1 1 d . . .
C2 C -0.1289(8) 0.11421(18) 0.4769(4) 0.0366(9) Uani 1 1 d . A .
H2 H -0.1934 0.0974 0.3903 0.044 Uiso 1 1 calc R . .
C3 C 0.0599(8) 0.16343(18) 0.4767(4) 0.0374(9) Uani 1 1 d . . .
H3 H 0.1261 0.1803 0.3906 0.045 Uiso 1 1 calc R A .
C4 C 0.1501(7) 0.18746(14) 0.6011(4) 0.0314(8) Uani 1 1 d . A .
C5 C 0.0604(8) 0.16390(18) 0.7273(4) 0.0391(10) Uani 1 1 d . . .
H5 H 0.1260 0.1812 0.8131 0.047 Uiso 1 1 calc R A .
C6 C -0.1279(8) 0.11427(18) 0.7273(4) 0.0382(9) Uani 1 1 d . A .
H6 H -0.1911 0.0973 0.8139 0.046 Uiso 1 1 calc R . .
C7A C -0.5293(14) 0.0053(3) 0.4981(7) 0.031(2) Uani 0.509(11) 1 d PD A 1
C8A C -0.7322(18) -0.0455(4) 0.5459(9) 0.038(2) Uani 0.509(11) 1 d PD A 1
H8A1 H -0.9377 -0.0366 0.5180 0.056 Uiso 0.509(11) 1 calc PR A 1
H8A2 H -0.7215 -0.0493 0.6483 0.056 Uiso 0.509(11) 1 calc PR A 1
H8A3 H -0.6685 -0.0834 0.5024 0.056 Uiso 0.509(11) 1 calc PR A 1
N1A N -0.4197(6) 0.03954(11) 0.6026(3) 0.0289(6) Uani 0.509(11) 1 d PD A 1
H1A H -0.4811 0.0289 0.6867 0.035 Uiso 0.509(11) 1 calc PR A 1
O1A O -0.4642(13) 0.0131(4) 0.3761(7) 0.0387(18) Uani 0.509(11) 1 d PD A 1
C7B C -0.5274(14) 0.0053(3) 0.7058(7) 0.030(2) Uani 0.491(11) 1 d PD A 2
C8B C -0.737(2) -0.0454(4) 0.6586(10) 0.040(2) Uani 0.491(11) 1 d PD A 2
H8B1 H -0.6698 -0.0838 0.6988 0.060 Uiso 0.491(11) 1 calc PR A 2
H8B2 H -0.7351 -0.0481 0.5560 0.060 Uiso 0.491(11) 1 calc PR A 2
H8B3 H -0.9396 -0.0367 0.6909 0.060 Uiso 0.491(11) 1 calc PR A 2
N1B N -0.4197(6) 0.03954(11) 0.6026(3) 0.0289(6) Uani 0.491(11) 1 d PD A 2
H1B H -0.4829 0.0290 0.5186 0.035 Uiso 0.491(11) 1 calc PR A 2
O1B O -0.4667(13) 0.0139(4) 0.8288(7) 0.0388(18) Uani 0.491(11) 1 d PD A 2
C9 C 0.2220(8) 0.29195(16) 0.6009(5) 0.0358(8) Uani 1 1 d . A .
O2 O 0.3500(5) 0.23748(9) 0.6021(3) 0.0363(6) Uani 1 1 d . . .
F1 F 0.0509(5) 0.30112(11) 0.7142(3) 0.0529(7) Uani 1 1 d . . .
F2 F 0.4338(5) 0.33298(9) 0.6017(4) 0.0532(6) Uani 1 1 d . . .
F3 F 0.0506(5) 0.30108(11) 0.4902(3) 0.0523(7) Uani 1 1 d . . .

loop_
_atom_site_aniso_label
_atom_site_aniso_U_11
_atom_site_aniso_U_22
_atom_site_aniso_U_33
_atom_site_aniso_U_23
_atom_site_aniso_U_13
_atom_site_aniso_U_12
C1 0.0270(15) 0.0288(14) 0.0254(18) 0.0002(15) 0.0003(13) 0.0043(13)
C2 0.043(2) 0.046(2) 0.020(2) -0.0071(17) 0.0042(15) -0.0072(18)
C3 0.045(2) 0.043(2) 0.025(2) -0.0014(18) 0.0080(17) -0.0039(17)
C4 0.0267(15) 0.0336(17) 0.034(2) 0.0017(16) 0.0003(15) 0.0010(13)
C5 0.041(2) 0.042(2) 0.034(3) -0.0069(18) -0.0090(17) -0.0065(16)
C6 0.045(2) 0.045(2) 0.025(2) 0.0048(17) -0.0077(16) -0.0098(18)
C7A 0.037(4) 0.029(4) 0.026(5) -0.006(3) -0.007(3) 0.004(3)
C8A 0.039(4) 0.034(4) 0.040(7) 0.000(3) -0.003(4) -0.010(3)
N1A 0.0321(15) 0.0331(12) 0.0217(15) 0.0007(14) 0.0000(12) -0.0016(12)
O1A 0.057(4) 0.040(4) 0.020(4) -0.008(3) 0.001(3) -0.003(3)
C7B 0.033(4) 0.031(4) 0.024(5) 0.010(3) 0.000(3) 0.006(3)
C8B 0.047(5) 0.040(5) 0.034(6) 0.005(3) 0.001(4) -0.010(3)
N1B 0.0321(15) 0.0331(12) 0.0217(15) 0.0007(14) 0.0000(12) -0.0016(12)
O1B 0.056(4) 0.038(4) 0.022(4) 0.012(3) -0.004(3) 0.000(3)
C9 0.0303(17) 0.0415(19) 0.035(2) -0.0019(19) -0.0039(16) -0.0032(15)
O2 0.0245(12) 0.0352(12) 0.0494(17) 0.0000(13) -0.0026(11) -0.0045(10)
F1 0.0500(13) 0.0511(15) 0.058(2) -0.0116(12) 0.0158(12) -0.0034(11)
F2 0.0410(12) 0.0399(10) 0.0787(17) 0.0004(14) -0.0024(12) -0.0127(10)
F3 0.0514(13) 0.0474(14) 0.058(2) 0.0128(12) -0.0193(12) -0.0037(11)

loop_
_atom_type_symbol
_atom_type_description
_atom_type_scat_dispersion_real
_atom_type_scat_dispersion_imag
_atom_type_scat_source
C C 0.0033 0.0016 'International Tables Vol C Tables 4.2.6.8 and 6.1.1.4'
H H 0.0000 0.0000 'International Tables Vol C Tables 4.2.6.8 and 6.1.1.4'
N N 0.0061 0.0033 'International Tables Vol C Tables 4.2.6.8 and 6.1.1.4'
O O 0.0106 0.0060 'International Tables Vol C Tables 4.2.6.8 and 6.1.1.4'
F F 0.0171 0.0103 'International Tables Vol C Tables 4.2.6.8 and 6.1.1.4'

loop_
_geom_angle_atom_site_label_1
_geom_angle_atom_site_label_2
_geom_angle_atom_site_label_3
_geom_angle
_geom_angle_site_symmetry_1
_geom_angle_site_symmetry_3
C2 C1 C6 118.8(3) . .
C2 C1 N1A 120.9(3) . .
C6 C1 N1A 120.3(3) . .
C3 C2 C1 120.6(4) . .
C3 C2 H2 119.7 . .
C1 C2 H2 119.7 . .
C4 C3 C2 119.4(4) . .
C4 C3 H3 120.3 . .
C2 C3 H3 120.3 . .
C3 C4 C5 121.8(3) . .
C3 C4 O2 119.8(3) . .
C5 C4 O2 118.4(3) . .
C4 C5 C6 118.7(4) . .
C4 C5 H5 120.6 . .
C6 C5 H5 120.6 . .
C5 C6 C1 120.6(4) . .
C5 C6 H6 119.7 . .
C1 C6 H6 119.7 . .
O1A C7A N1A 122.8(7) . .
O1A C7A C8A 122.6(6) . .
N1A C7A C8A 114.6(6) . .
C7A N1A C1 131.7(4) . .
C7A N1A H1A 114.1 . .
C1 N1A H1A 114.1 . .
O1B C7B C8B 122.3(6) . .
C7B C8B H8B1 109.5 . .
C7B C8B H8B2 109.5 . .
H8B1 C8B H8B2 109.5 . .
C7B C8B H8B3 109.5 . .
H8B1 C8B H8B3 109.5 . .
H8B2 C8B H8B3 109.5 . .
F2 C9 F3 108.6(3) . .
F2 C9 O2 108.3(3) . .
F3 C9 O2 113.2(3) . .
F2 C9 F1 107.8(3) . .
F3 C9 F1 106.6(3) . .
O2 C9 F1 112.1(3) . .
C9 O2 C4 115.6(3) . .

loop_
_geom_bond_atom_site_label_1
_geom_bond_atom_site_label_2
_geom_bond_distance
_geom_bond_site_symmetry_2
C1 C2 1.384(5) .
C1 C6 1.388(5) .
C1 N1A 1.404(4) .
C2 C3 1.382(6) .
C2 H2 0.9500 .
C3 C4 1.361(6) .
C3 H3 0.9500 .
C4 C5 1.372(6) .
C4 O2 1.426(4) .
C5 C6 1.387(6) .
C5 H5 0.9500 .
C6 H6 0.9500 .
C7A O1A 1.211(8) .
C7A N1A 1.345(6) .
C7A C8A 1.518(9) .
C8A H8A1 0.9800 .
C8A H8A2 0.9800 .
C8A H8A3 0.9800 .
N1A H1A 0.8800 .
C7B O1B 1.218(8) .
C7B C8B 1.532(9) .
C8B H8B1 0.9800 .
C8B H8B2 0.9800 .
C8B H8B3 0.9800 .
C9 F2 1.316(4) .
C9 F3 1.321(5) .
C9 O2 1.337(4) .
C9 F1 1.340(5) .

loop_
_geom_hbond_atom_site_label_D
_geom_hbond_atom_site_label_H
_geom_hbond_atom_site_label_A
_geom_hbond_distance_DH
_geom_hbond_distance_HA
_geom_hbond_distance_DA
_geom_hbond_angle_DHA
_geom_hbond_site_symmetry_A
N1A H1A O1A 0.88 2.03 2.862(9) 156.9 2
N1B H1B O1B 0.88 2.05 2.873(9) 156.3 2_554
